data_4502203
loop_
_publ_author_name
'Peng, Guo'
'Qiu, Yong-Cai'
'Liu, Zhi-Hui'
'Liu, Biao'
'Deng, Hong'

_publ_contact_author
;
 Hong Deng
 School of Chemistry and Environment
 South China Nomal University 
 Guangzhou 510006
 P. R. China
;
_publ_section_title
;
 Spontaneous Assembly of d--f Coordination Frameworks: Syntheses,
 Structures, and Photoluminescence
;
_journal_coden_ASTM CGDEFU
_journal_issue 1
_journal_name_full 'Crystal Growth & Design'
_journal_page_first 114
_journal_page_last 121
_journal_paper_doi 10.1021/cg900571v
_journal_volume 10
_journal_year 2010
_chemical_formula_moiety 'C25 H15 Cu N6 O8 Sm, H2 O'
_chemical_formula_sum 'C25 H17 Cu N6 O9 Sm'
_chemical_formula_weight 759.34
_space_group_IT_number 2
_symmetry_cell_setting triclinic
_symmetry_space_group_name_Hall '-P 1'
_symmetry_space_group_name_H-M 'P -1'
_atom_sites_solution_hydrogens geom
_atom_sites_solution_primary direct
_atom_sites_solution_secondary difmap
_audit_creation_method SHELXL-97
_cell_angle_alpha 70.4170(13)
_cell_angle_beta 87.9191(12)
_cell_angle_gamma 81.0572(10)
_cell_formula_units_Z 2
_cell_length_a 7.64462(12)
_cell_length_b 12.53720(18)
_cell_length_c 14.08462(15)
_cell_measurement_reflns_used 4492
_cell_measurement_temperature 296(2)
_cell_measurement_theta_max 25.20
_cell_measurement_theta_min 1.74
_cell_volume 1256.18(3)
_computing_cell_refinement 'Apex2 (Bruker, 2005)'
_computing_data_collection 'Apex2 (Bruker, 2005)'
_computing_data_reduction 'Apex2 (Bruker, 2005)'
_computing_molecular_graphics 'SHELXTL 6.12'
_computing_publication_material 'SHELXTL 6.12'
_computing_structure_refinement 'SHELXTL 6.12'
_computing_structure_solution 'SHELXTL 6.12 (Bruker, 2000-2003)'
_diffrn_ambient_temperature 296(2)
_diffrn_measured_fraction_theta_full 0.994
_diffrn_measured_fraction_theta_max 0.994
_diffrn_measurement_device_type 'Bruker AXS SMART APEX CCD diffractometer'
_diffrn_measurement_method '\w scans'
_diffrn_radiation_monochromator graphite
_diffrn_radiation_source 'fine-focus sealed tube'
_diffrn_radiation_type MoK\a
_diffrn_radiation_wavelength 0.71073
_diffrn_reflns_av_R_equivalents 0.0296
_diffrn_reflns_av_sigmaI/netI 0.0315
_diffrn_reflns_limit_h_max 9
_diffrn_reflns_limit_h_min -8
_diffrn_reflns_limit_k_max 15
_diffrn_reflns_limit_k_min -14
_diffrn_reflns_limit_l_max 16
_diffrn_reflns_limit_l_min -16
_diffrn_reflns_number 15658
_diffrn_reflns_theta_full 25.20
_diffrn_reflns_theta_max 25.20
_diffrn_reflns_theta_min 1.74
_diffrn_standards_number 0
_exptl_absorpt_coefficient_mu 3.230
_exptl_absorpt_correction_T_max 0.6774
_exptl_absorpt_correction_T_min 0.6010
_exptl_absorpt_correction_type multi-scan
_exptl_absorpt_process_details 'Apex2 (Bruker, 2005)'
_exptl_crystal_colour colorless
_exptl_crystal_density_diffrn 2.008
_exptl_crystal_density_method 'not measured'
_exptl_crystal_description block
_exptl_crystal_F_000 744
_exptl_crystal_size_max 0.16
_exptl_crystal_size_mid 0.14
_exptl_crystal_size_min 0.12
_refine_diff_density_max 1.015
_refine_diff_density_min -0.450
_refine_diff_density_rms 0.087
_refine_ls_extinction_method none
_refine_ls_goodness_of_fit_ref 1.044
_refine_ls_hydrogen_treatment constr
_refine_ls_matrix_type full
_refine_ls_number_parameters 379
_refine_ls_number_reflns 4492
_refine_ls_number_restraints 0
_refine_ls_restrained_S_all 1.044
_refine_ls_R_factor_all 0.0278
_refine_ls_R_factor_gt 0.0238
_refine_ls_shift/su_max 0.002
_refine_ls_shift/su_mean 0.000
_refine_ls_structure_factor_coef Fsqd
_refine_ls_weighting_details 'calc w=1/[\s^2^(Fo^2^)+(0.0249P)^2^+0.9135P] where P=(Fo^2^+2Fc^2^)/3'
_refine_ls_weighting_scheme calc
_refine_ls_wR_factor_gt 0.0524
_refine_ls_wR_factor_ref 0.0542
_reflns_number_gt 4081
_reflns_number_total 4492
_reflns_threshold_expression >2sigma(I)
_cod_data_source_file cg900571v_si_003.cif
_cod_data_source_block 4
_cod_original_sg_symbol_Hall -P1
_cod_original_sg_symbol_H-M P-1
_cod_database_code 4502203

loop_
_symmetry_equiv_pos_as_xyz
'x, y, z'
'-x, -y, -z'

loop_
_atom_site_label
_atom_site_type_symbol
_atom_site_fract_x
_atom_site_fract_y
_atom_site_fract_z
_atom_site_U_iso_or_equiv
_atom_site_adp_type
_atom_site_occupancy
_atom_site_symmetry_multiplicity
_atom_site_calc_flag
_atom_site_refinement_flags
C1 C -0.4155(5) 0.3741(3) 1.1941(3) 0.0280(8) Uani 1 1 d .
H1 H -0.4704 0.3456 1.2555 0.034 Uiso 1 1 calc R
C2 C -0.2672(4) 0.3844(3) 1.0585(2) 0.0212(7) Uani 1 1 d .
C3 C -0.1702(4) 0.3648(3) 0.9796(2) 0.0228(7) Uani 1 1 d .
H3 H -0.1365 0.2907 0.9785 0.027 Uiso 1 1 calc R
C4 C -0.1246(4) 0.4575(3) 0.9026(2) 0.0223(7) Uani 1 1 d .
C5 C -0.1750(4) 0.5696(3) 0.9053(3) 0.0260(8) Uani 1 1 d .
H5 H -0.1407 0.6309 0.8535 0.031 Uiso 1 1 calc R
C6 C -0.2736(5) 0.5907(3) 0.9824(3) 0.0268(8) Uani 1 1 d .
H6 H -0.3075 0.6649 0.9833 0.032 Uiso 1 1 calc R
C7 C -0.3202(4) 0.4968(3) 1.0588(2) 0.0228(7) Uani 1 1 d .
C8 C -0.0183(4) 0.4404(3) 0.8168(2) 0.0236(7) Uani 1 1 d .
C9 C -0.3117(5) -0.0372(3) 0.3914(3) 0.0296(8) Uani 1 1 d .
H9 H -0.3445 -0.0817 0.3558 0.036 Uiso 1 1 calc R
C10 C -0.2329(4) 0.1035(3) 0.4271(2) 0.0219(7) Uani 1 1 d .
C11 C -0.1806(4) 0.2049(3) 0.4284(2) 0.0236(7) Uani 1 1 d .
H11 H -0.1778 0.2666 0.3692 0.028 Uiso 1 1 calc R
C12 C -0.1332(4) 0.2115(3) 0.5197(2) 0.0197(7) Uani 1 1 d .
C13 C -0.1408(5) 0.1177(3) 0.6095(2) 0.0268(8) Uani 1 1 d .
H13 H -0.1105 0.1245 0.6704 0.032 Uiso 1 1 calc R
C14 C -0.1911(5) 0.0173(3) 0.6099(3) 0.0286(8) Uani 1 1 d .
H14 H -0.1944 -0.0441 0.6692 0.034 Uiso 1 1 calc R
C15 C -0.2367(4) 0.0121(3) 0.5174(2) 0.0227(7) Uani 1 1 d .
C16 C -0.0629(4) 0.3143(3) 0.5269(2) 0.0214(7) Uani 1 1 d .
C17 C 0.5328(4) 0.5279(3) 0.5365(2) 0.0241(7) Uani 1 1 d .
C18 C 0.8558(5) -0.0648(3) 1.1502(3) 0.0292(8) Uani 1 1 d .
H18 H 0.9046 -0.0990 1.2148 0.035 Uiso 1 1 calc R
C19 C 0.7176(4) 0.0569(3) 1.0190(2) 0.0225(7) Uani 1 1 d .
C20 C 0.6162(4) 0.1501(3) 0.9495(2) 0.0225(7) Uani 1 1 d .
H20 H 0.5770 0.2169 0.9640 0.027 Uiso 1 1 calc R
C21 C 0.5755(4) 0.1403(3) 0.8582(2) 0.0207(7) Uani 1 1 d .
C22 C 0.6368(4) 0.0395(3) 0.8364(2) 0.0243(7) Uani 1 1 d .
H22 H 0.6069 0.0352 0.7745 0.029 Uiso 1 1 calc R
C23 C 0.7400(5) -0.0532(3) 0.9038(2) 0.0265(8) Uani 1 1 d .
H23 H 0.7820 -0.1192 0.8885 0.032 Uiso 1 1 calc R
C24 C 0.7778(4) -0.0427(3) 0.9959(2) 0.0230(7) Uani 1 1 d .
C25 C 0.4554(4) 0.2356(3) 0.7847(2) 0.0214(7) Uani 1 1 d .
Cu1 Cu -0.28089(6) 0.14237(3) 1.19830(3) 0.02974(11) Uani 1 1 d .
N1 N -0.3292(4) 0.3090(2) 1.1461(2) 0.0255(6) Uani 1 1 d .
N2 N -0.4159(4) 0.4861(2) 1.1449(2) 0.0254(6) Uani 1 1 d .
H2 H -0.4670 0.5414 1.1641 0.030 Uiso 1 1 calc R
N3 N 0.7707(4) 0.0406(2) 1.1175(2) 0.0266(7) Uani 1 1 d .
N4 N 0.8659(4) -0.1180(2) 1.0820(2) 0.0270(7) Uani 1 1 d .
H4 H 0.9178 -0.1865 1.0901 0.032 Uiso 1 1 calc R
N5 N -0.2889(4) -0.0749(2) 0.4916(2) 0.0271(7) Uani 1 1 d .
H5A H -0.3041 -0.1412 0.5323 0.033 Uiso 1 1 calc R
N6 N -0.2829(4) 0.0692(2) 0.3481(2) 0.0276(7) Uani 1 1 d .
O1 O 0.0377(3) 0.52402(19) 0.75182(17) 0.0324(6) Uani 1 1 d .
O2 O 0.0181(3) 0.34095(18) 0.80980(17) 0.0305(6) Uani 1 1 d .
O3 O 0.4044(3) 0.32661(18) 0.80429(17) 0.0300(6) Uani 1 1 d .
O4 O 0.4002(3) 0.22353(19) 0.70659(17) 0.0303(6) Uani 1 1 d .
O5 O 0.0229(3) 0.30243(19) 0.60560(17) 0.0305(6) Uani 1 1 d .
O6 O -0.0892(3) 0.40623(19) 0.45463(17) 0.0318(6) Uani 1 1 d .
O7 O 0.4596(3) 0.5098(2) 0.61987(17) 0.0302(6) Uani 1 1 d .
O8 O 0.6551(3) 0.5862(2) 0.50510(17) 0.0300(6) Uani 1 1 d .
O1W O 0.2663(3) 0.29930(19) 0.36756(18) 0.0346(6) Uani 1 1 d .
H1W H 0.1693 0.3320 0.3385 0.052 Uiso 1 1 d R
H2W H 0.2944 0.3399 0.4001 0.052 Uiso 1 1 d R
Sm1 Sm 0.20229(2) 0.412265(13) 0.653539(12) 0.01845(6) Uani 1 1 d .

loop_
_atom_site_aniso_label
_atom_site_aniso_U_11
_atom_site_aniso_U_22
_atom_site_aniso_U_33
_atom_site_aniso_U_23
_atom_site_aniso_U_13
_atom_site_aniso_U_12
C1 0.029(2) 0.033(2) 0.0245(19) -0.0126(16) 0.0036(16) -0.0065(16)
C2 0.0200(18) 0.0240(17) 0.0207(17) -0.0088(14) 0.0001(14) -0.0037(14)
C3 0.0223(19) 0.0210(17) 0.0257(18) -0.0093(14) 0.0016(15) -0.0016(14)
C4 0.0185(18) 0.0257(17) 0.0226(18) -0.0091(14) -0.0020(14) -0.0001(14)
C5 0.025(2) 0.0224(17) 0.0270(19) -0.0043(15) -0.0018(15) -0.0027(14)
C6 0.029(2) 0.0206(17) 0.033(2) -0.0127(15) 0.0009(16) -0.0015(15)
C7 0.0202(19) 0.0264(18) 0.0251(18) -0.0132(15) -0.0001(15) -0.0036(14)
C8 0.0210(19) 0.0258(18) 0.0210(18) -0.0054(15) -0.0046(14) 0.0005(14)
C9 0.039(2) 0.0254(18) 0.028(2) -0.0128(16) -0.0020(17) -0.0074(16)
C10 0.0220(19) 0.0255(17) 0.0189(17) -0.0094(14) -0.0020(14) -0.0007(14)
C11 0.031(2) 0.0197(16) 0.0182(17) -0.0030(14) -0.0003(15) -0.0045(14)
C12 0.0197(18) 0.0194(16) 0.0194(17) -0.0056(13) -0.0009(14) -0.0029(13)
C13 0.034(2) 0.0313(19) 0.0169(17) -0.0080(15) -0.0013(15) -0.0094(16)
C14 0.038(2) 0.0230(18) 0.0211(18) -0.0003(14) 0.0002(16) -0.0092(16)
C15 0.0225(19) 0.0225(17) 0.0242(18) -0.0093(14) 0.0032(15) -0.0044(14)
C16 0.0218(19) 0.0245(17) 0.0181(17) -0.0073(14) 0.0029(14) -0.0043(14)
C17 0.026(2) 0.0244(17) 0.0219(18) -0.0071(14) 0.0015(15) -0.0051(15)
C18 0.027(2) 0.0300(19) 0.0267(19) -0.0041(16) -0.0073(16) -0.0028(16)
C19 0.0224(19) 0.0245(17) 0.0205(17) -0.0075(14) 0.0014(14) -0.0039(14)
C20 0.0219(19) 0.0191(16) 0.0263(18) -0.0077(14) 0.0008(15) -0.0022(14)
C21 0.0190(18) 0.0208(16) 0.0208(17) -0.0050(14) 0.0001(14) -0.0031(14)
C22 0.030(2) 0.0279(18) 0.0175(17) -0.0107(14) 0.0009(15) -0.0033(15)
C23 0.029(2) 0.0244(18) 0.0272(19) -0.0123(15) 0.0043(16) -0.0001(15)
C24 0.0218(19) 0.0221(17) 0.0221(18) -0.0035(14) 0.0026(14) -0.0033(14)
C25 0.0230(19) 0.0223(17) 0.0188(17) -0.0050(14) 0.0030(14) -0.0074(14)
Cu1 0.0365(3) 0.0280(2) 0.0249(2) -0.00839(19) -0.00350(19) -0.0056(2)
N1 0.0309(17) 0.0247(15) 0.0212(15) -0.0083(12) 0.0033(13) -0.0041(13)
N2 0.0265(17) 0.0265(15) 0.0278(16) -0.0159(13) 0.0040(13) -0.0030(12)
N3 0.0328(18) 0.0253(15) 0.0197(15) -0.0051(12) -0.0054(13) -0.0024(13)
N4 0.0278(17) 0.0215(14) 0.0271(16) -0.0044(12) -0.0006(13) 0.0017(12)
N5 0.0364(18) 0.0183(14) 0.0261(16) -0.0052(12) 0.0004(13) -0.0075(13)
N6 0.0369(18) 0.0275(16) 0.0207(15) -0.0097(12) -0.0041(13) -0.0066(13)
O1 0.0417(16) 0.0241(13) 0.0265(13) -0.0037(11) 0.0137(12) -0.0042(11)
O2 0.0403(16) 0.0223(12) 0.0263(13) -0.0070(10) 0.0104(11) -0.0022(11)
O3 0.0388(16) 0.0201(12) 0.0314(14) -0.0117(11) -0.0135(11) 0.0052(11)
O4 0.0396(16) 0.0280(13) 0.0235(13) -0.0121(11) -0.0100(11) 0.0044(11)
O5 0.0381(16) 0.0332(13) 0.0223(13) -0.0066(11) -0.0066(11) -0.0158(11)
O6 0.0420(16) 0.0231(12) 0.0266(14) -0.0027(11) -0.0053(11) -0.0055(11)
O7 0.0302(15) 0.0442(15) 0.0223(13) -0.0149(11) 0.0070(11) -0.0169(12)
O8 0.0340(15) 0.0369(14) 0.0275(13) -0.0170(11) 0.0088(11) -0.0184(12)
O1W 0.0446(17) 0.0280(13) 0.0326(14) -0.0107(11) -0.0017(12) -0.0076(12)
Sm1 0.02182(11) 0.01790(9) 0.01551(10) -0.00475(7) 0.00072(7) -0.00468(7)

loop_
_atom_type_symbol
_atom_type_description
_atom_type_scat_dispersion_real
_atom_type_scat_dispersion_imag
_atom_type_scat_source
C C 0.0033 0.0016 'International Tables Vol C Tables 4.2.6.8 and 6.1.1.4'
H H 0.0000 0.0000 'International Tables Vol C Tables 4.2.6.8 and 6.1.1.4'
Cu Cu 0.3201 1.2651 'International Tables Vol C Tables 4.2.6.8 and 6.1.1.4'
N N 0.0061 0.0033 'International Tables Vol C Tables 4.2.6.8 and 6.1.1.4'
O O 0.0106 0.0060 'International Tables Vol C Tables 4.2.6.8 and 6.1.1.4'
Sm Sm -0.1638 3.4418 'International Tables Vol C Tables 4.2.6.8 and 6.1.1.4'

loop_
_geom_angle_atom_site_label_1
_geom_angle_atom_site_label_2
_geom_angle_atom_site_label_3
_geom_angle
_geom_angle_site_symmetry_1
_geom_angle_site_symmetry_3
N1 C1 N2 112.7(3) . .
N1 C1 H1 123.6 . .
N2 C1 H1 123.6 . .
C3 C2 N1 131.4(3) . .
C3 C2 C7 120.4(3) . .
N1 C2 C7 108.3(3) . .
C4 C3 C2 118.6(3) . .
C4 C3 H3 120.7 . .
C2 C3 H3 120.7 . .
C3 C4 C5 120.4(3) . .
C3 C4 C8 120.4(3) . .
C5 C4 C8 119.2(3) . .
C6 C5 C4 121.8(3) . .
C6 C5 H5 119.1 . .
C4 C5 H5 119.1 . .
C5 C6 C7 117.2(3) . .
C5 C6 H6 121.4 . .
C7 C6 H6 121.4 . .
N2 C7 C6 132.8(3) . .
N2 C7 C2 105.5(3) . .
C6 C7 C2 121.7(3) . .
O1 C8 O2 119.9(3) . .
O1 C8 C4 120.2(3) . .
O2 C8 C4 119.9(3) . .
N6 C9 N5 113.3(3) . .
N6 C9 H9 123.3 . .
N5 C9 H9 123.3 . .
C11 C10 C15 119.7(3) . .
C11 C10 N6 132.1(3) . .
C15 C10 N6 108.1(3) . .
C12 C11 C10 118.4(3) . .
C12 C11 H11 120.8 . .
C10 C11 H11 120.8 . .
C11 C12 C13 120.2(3) . .
C11 C12 C16 121.8(3) . .
C13 C12 C16 117.9(3) . .
C14 C13 C12 122.3(3) . .
C14 C13 H13 118.8 . .
C12 C13 H13 118.8 . .
C13 C14 C15 116.6(3) . .
C13 C14 H14 121.7 . .
C15 C14 H14 121.7 . .
N5 C15 C14 131.2(3) . .
N5 C15 C10 106.0(3) . .
C14 C15 C10 122.8(3) . .
O6 C16 O5 123.2(3) . .
O6 C16 C12 118.9(3) . .
O5 C16 C12 117.9(3) . .
O7 C17 O8 126.6(3) . .
O7 C17 C17 117.2(4) . 2_666
O8 C17 C17 116.2(3) . 2_666
N3 C18 N4 113.7(3) . .
N3 C18 H18 123.1 . .
N4 C18 H18 123.1 . .
C20 C19 N3 130.3(3) . .
C20 C19 C24 120.5(3) . .
N3 C19 C24 109.2(3) . .
C21 C20 C19 117.9(3) . .
C21 C20 H20 121.1 . .
C19 C20 H20 121.1 . .
C20 C21 C22 120.8(3) . .
C20 C21 C25 119.2(3) . .
C22 C21 C25 119.8(3) . .
C23 C22 C21 122.1(3) . .
C23 C22 H22 118.9 . .
C21 C22 H22 118.9 . .
C22 C23 C24 116.4(3) . .
C22 C23 H23 121.8 . .
C24 C23 H23 121.8 . .
N4 C24 C23 132.6(3) . .
N4 C24 C19 105.1(3) . .
C23 C24 C19 122.3(3) . .
O4 C25 O3 120.3(3) . .
O4 C25 C21 120.5(3) . .
O3 C25 C21 119.1(3) . .
N1 Cu1 N3 126.02(11) . 1_455
N1 Cu1 N6 116.53(11) . 1_556
N3 Cu1 N6 117.44(11) 1_455 1_556
C1 N1 C2 105.6(3) . .
C1 N1 Cu1 125.1(2) . .
C2 N1 Cu1 129.0(2) . .
C1 N2 C7 107.9(3) . .
C1 N2 H2 126.0 . .
C7 N2 H2 126.0 . .
C18 N3 C19 104.6(3) . .
C18 N3 Cu1 125.4(2) . 1_655
C19 N3 Cu1 129.9(2) . 1_655
C18 N4 C24 107.4(3) . .
C18 N4 H4 126.3 . .
C24 N4 H4 126.3 . .
C9 N5 C15 107.3(3) . .
C9 N5 H5A 126.3 . .
C15 N5 H5A 126.3 . .
C9 N6 C10 105.2(3) . .
C9 N6 Cu1 122.1(2) . 1_554
C10 N6 Cu1 132.1(2) . 1_554
C8 O1 Sm1 96.07(19) . .
C8 O2 Sm1 92.18(19) . .
C25 O3 Sm1 93.71(19) . .
C25 O4 Sm1 94.02(18) . .
C16 O5 Sm1 135.1(2) . .
C16 O6 Sm1 164.4(2) . 2_566
C17 O7 Sm1 119.7(2) . .
C17 O8 Sm1 119.36(19) . 2_666
H1W O1W H2W 106.9 . .
O6 Sm1 O5 99.85(8) 2_566 .
O6 Sm1 O7 77.14(8) 2_566 .
O5 Sm1 O7 147.96(8) . .
O6 Sm1 O8 77.98(8) 2_566 2_666
O5 Sm1 O8 81.37(8) . 2_666
O7 Sm1 O8 66.73(7) . 2_666
O6 Sm1 O1 70.66(8) 2_566 .
O5 Sm1 O1 111.92(8) . .
O7 Sm1 O1 97.34(8) . .
O8 Sm1 O1 147.46(8) 2_666 .
O6 Sm1 O4 156.11(8) 2_566 .
O5 Sm1 O4 80.41(8) . .
O7 Sm1 O4 89.98(8) . .
O8 Sm1 O4 78.46(8) 2_666 .
O1 Sm1 O4 131.70(7) . .
O6 Sm1 O3 137.86(7) 2_566 .
O5 Sm1 O3 121.40(8) . .
O7 Sm1 O3 72.22(8) . .
O8 Sm1 O3 113.96(8) 2_666 .
O1 Sm1 O3 85.19(8) . .
O4 Sm1 O3 51.88(7) . .
O6 Sm1 O2 113.98(8) 2_566 .
O5 Sm1 O2 77.63(8) . .
O7 Sm1 O2 133.18(7) . .
O8 Sm1 O2 157.29(7) 2_666 .
O1 Sm1 O2 51.81(7) . .
O4 Sm1 O2 89.54(8) . .
O3 Sm1 O2 71.04(8) . .

loop_
_geom_bond_atom_site_label_1
_geom_bond_atom_site_label_2
_geom_bond_distance
_geom_bond_site_symmetry_2
C1 N1 1.315(4) .
C1 N2 1.341(4) .
C1 H1 0.9300 .
C2 C3 1.382(4) .
C2 N1 1.399(4) .
C2 C7 1.407(4) .
C3 C4 1.380(4) .
C3 H3 0.9300 .
C4 C5 1.411(4) .
C4 C8 1.488(4) .
C5 C6 1.374(5) .
C5 H5 0.9300 .
C6 C7 1.387(5) .
C6 H6 0.9300 .
C7 N2 1.372(4) .
C8 O1 1.260(4) .
C8 O2 1.271(4) .
C9 N6 1.318(4) .
C9 N5 1.338(4) .
C9 H9 0.9300 .
C10 C11 1.397(4) .
C10 C15 1.402(4) .
C10 N6 1.404(4) .
C11 C12 1.381(4) .
C11 H11 0.9300 .
C12 C13 1.416(4) .
C12 C16 1.506(4) .
C13 C14 1.370(5) .
C13 H13 0.9300 .
C14 C15 1.386(4) .
C14 H14 0.9300 .
C15 N5 1.376(4) .
C16 O6 1.250(4) .
C16 O5 1.261(4) .
C17 O7 1.248(4) .
C17 O8 1.253(4) .
C17 C17 1.556(6) 2_666
C18 N3 1.314(4) .
C18 N4 1.336(4) .
C18 H18 0.9300 .
C19 C20 1.390(4) .
C19 N3 1.399(4) .
C19 C24 1.400(4) .
C20 C21 1.384(4) .
C20 H20 0.9300 .
C21 C22 1.406(4) .
C21 C25 1.497(4) .
C22 C23 1.380(5) .
C22 H22 0.9300 .
C23 C24 1.392(4) .
C23 H23 0.9300 .
C24 N4 1.382(4) .
C25 O4 1.255(4) .
C25 O3 1.263(4) .
Cu1 N1 1.947(3) .
Cu1 N3 1.966(3) 1_455
Cu1 N6 1.999(3) 1_556
N2 H2 0.8600 .
N3 Cu1 1.966(3) 1_655
N4 H4 0.8600 .
N5 H5A 0.8600 .
N6 Cu1 1.999(3) 1_554
O1 Sm1 2.467(2) .
O2 Sm1 2.544(2) .
O3 Sm1 2.498(2) .
O4 Sm1 2.496(2) .
O5 Sm1 2.348(2) .
O6 Sm1 2.325(2) 2_566
O7 Sm1 2.425(2) .
O8 Sm1 2.446(2) 2_666
O1W H1W 0.8368 .
O1W H2W 0.8438 .
Sm1 O6 2.325(2) 2_566
Sm1 O8 2.446(2) 2_666
